data_7203907
loop_
_publ_author_name
'Raston, Colin L.'
'Scott, Janet L.'

_publ_section_title
;
 Chemoselective, solvent-free aldol condensation reaction
;
_journal_issue 2
_journal_name_full 'Green Chemistry'
_journal_page_first 49
_journal_paper_doi 10.1039/a907688c
_journal_volume 2
_journal_year 2000
_chemical_formula_moiety 'C18 H16 O3'
_chemical_formula_sum 'C18 H16 O3'
_chemical_formula_weight 280.31
_chemical_melting_point 184.0(10)
_chemical_name_systematic
; 
 ? 
;
_space_group_IT_number 14
_symmetry_cell_setting monoclinic
_symmetry_space_group_name_Hall '-P 2yn'
_symmetry_space_group_name_H-M 'P 1 21/n 1'
_atom_sites_solution_hydrogens geom
_atom_sites_solution_primary direct
_atom_sites_solution_secondary difmap
_audit_creation_method SHELXL-97
_cell_angle_alpha 90.00
_cell_angle_beta 103.602(2)
_cell_angle_gamma 90.00
_cell_formula_units_Z 4
_cell_length_a 6.9104(2)
_cell_length_b 15.8694(5)
_cell_length_c 13.2342(4)
_cell_measurement_temperature 123(2)
_cell_volume 1410.61(7)
_computing_molecular_graphics 'ORTEP-3 for Windows v 1.05'
_computing_structure_refinement 'SHELXL-97 (Sheldrick, 1997)'
_computing_structure_solution 'SHELXS-97 (Sheldrick, 1990)'
_diffrn_ambient_temperature 123(2)
_diffrn_measured_fraction_theta_full 0.908
_diffrn_measured_fraction_theta_max 0.908
_diffrn_measurement_device_type 'Nonius Kappa CCD'
_diffrn_measurement_method 'phi and omega scans'
_diffrn_radiation_monochromator graphite
_diffrn_radiation_source 'fine-focus sealed tube'
_diffrn_radiation_type MoK\a
_diffrn_radiation_wavelength 0.71073
_diffrn_reflns_av_R_equivalents 0.0503
_diffrn_reflns_av_sigmaI/netI 0.0470
_diffrn_reflns_limit_h_max 8
_diffrn_reflns_limit_h_min -8
_diffrn_reflns_limit_k_max 22
_diffrn_reflns_limit_k_min -22
_diffrn_reflns_limit_l_max 18
_diffrn_reflns_limit_l_min -18
_diffrn_reflns_number 13940
_diffrn_reflns_theta_full 30.05
_diffrn_reflns_theta_max 30.05
_diffrn_reflns_theta_min 2.57
_exptl_absorpt_coefficient_mu 0.089
_exptl_absorpt_process_details none
_exptl_crystal_colour 'clear, pale yellow'
_exptl_crystal_density_diffrn 1.320
_exptl_crystal_density_method 'not measured'
_exptl_crystal_description tabular
_exptl_crystal_F_000 592
_exptl_crystal_size_max 0.40
_exptl_crystal_size_mid 0.30
_exptl_crystal_size_min 0.30
_refine_diff_density_max 0.294
_refine_diff_density_min -0.322
_refine_diff_density_rms 0.051
_refine_ls_extinction_method none
_refine_ls_goodness_of_fit_ref 1.061
_refine_ls_hydrogen_treatment mixed
_refine_ls_matrix_type full
_refine_ls_number_parameters 192
_refine_ls_number_reflns 3758
_refine_ls_number_restraints 0
_refine_ls_restrained_S_all 1.061
_refine_ls_R_factor_all 0.0844
_refine_ls_R_factor_gt 0.0492
_refine_ls_shift/su_max 0.000
_refine_ls_shift/su_mean 0.000
_refine_ls_structure_factor_coef Fsqd
_refine_ls_weighting_details 'calc w=1/[\s^2^(Fo^2^)+(0.0523P)^2^+0.2899P] where P=(Fo^2^+2Fc^2^)/3'
_refine_ls_weighting_scheme calc
_refine_ls_wR_factor_gt 0.1063
_refine_ls_wR_factor_ref 0.1163
_reflns_number_gt 2666
_reflns_number_total 3758
_reflns_threshold_expression >2sigma(I)
_cod_data_source_file a907688c.txt
_cod_data_source_block I
_cod_depositor_comments
;
The following automatic conversions were performed:

'_chemical_melting_point' value '183 - 185' was changed to
'184.0(10)' - the average value was taken and precision was
estimated.

Automatic conversion script
Id: cif_fix_values 1569 2011-02-09 13:29:24Z adriana 
;
_cod_original_sg_symbol_H-M 'P 21/n'
_cod_database_code 7203907

loop_
_symmetry_equiv_pos_as_xyz
'x, y, z'
'-x+1/2, y+1/2, -z+1/2'
'-x, -y, -z'
'x-1/2, -y-1/2, z-1/2'

loop_
_atom_site_label
_atom_site_type_symbol
_atom_site_fract_x
_atom_site_fract_y
_atom_site_fract_z
_atom_site_U_iso_or_equiv
_atom_site_adp_type
_atom_site_occupancy
_atom_site_symmetry_multiplicity
_atom_site_calc_flag
_atom_site_refinement_flags
_atom_site_disorder_assembly
_atom_site_disorder_group
O2 O 0.88116(13) 0.04545(6) 0.89276(7) 0.0250(2) Uani 1 1 d . . .
O3 O 1.10821(13) -0.01949(6) 0.78391(7) 0.0237(2) Uani 1 1 d . . .
O1 O 0.05067(15) 0.21735(7) 0.44148(7) 0.0331(3) Uani 1 1 d . . .
C2' C 0.64081(19) 0.09358(8) 0.73887(10) 0.0196(3) Uani 1 1 d . . .
H2' H 0.5592 0.1181 0.7796 0.023 Uiso 1 1 calc R . .
C9 C -0.03745(19) 0.25974(8) 0.60006(10) 0.0208(3) Uani 1 1 d . . .
C3 C 0.23518(18) 0.19367(8) 0.72035(9) 0.0189(3) Uani 1 1 d . . .
H3A H 0.3486 0.2266 0.7611 0.023 Uiso 1 1 calc R . .
H3B H 0.2262 0.1396 0.7563 0.023 Uiso 1 1 calc R . .
C3' C 0.81471(19) 0.05348(8) 0.78741(10) 0.0187(3) Uani 1 1 d . . .
C1 C 0.08457(19) 0.21867(8) 0.53673(10) 0.0218(3) Uani 1 1 d . . .
C2 C 0.25686(18) 0.17898(8) 0.61051(10) 0.0188(3) Uani 1 1 d . . .
C4' C 0.93770(18) 0.01751(8) 0.72798(10) 0.0191(3) Uani 1 1 d . . .
C7' C 0.40007(19) 0.14022(8) 0.57443(10) 0.0205(3) Uani 1 1 d . . .
H7' H 0.3789 0.1399 0.5009 0.025 Uiso 1 1 calc R . .
C5' C 0.8807(2) 0.02124(9) 0.62074(10) 0.0233(3) Uani 1 1 d . . .
H5' H 0.9617 -0.0039 0.5801 0.028 Uiso 1 1 calc R . .
C1' C 0.58255(18) 0.09861(8) 0.62967(10) 0.0189(3) Uani 1 1 d . . .
C4 C 0.04267(19) 0.24288(8) 0.70471(10) 0.0198(3) Uani 1 1 d . . .
C5 C -0.0534(2) 0.27203(8) 0.77918(11) 0.0241(3) Uani 1 1 d . . .
H5 H -0.0013 0.2602 0.8508 0.029 Uiso 1 1 calc R . .
C6' C 0.7047(2) 0.06177(9) 0.57223(10) 0.0226(3) Uani 1 1 d . . .
H6' H 0.6673 0.0643 0.4985 0.027 Uiso 1 1 calc R . .
C8 C -0.2103(2) 0.30769(9) 0.56755(11) 0.0275(3) Uani 1 1 d . . .
H8 H -0.2625 0.3197 0.4960 0.033 Uiso 1 1 calc R . .
C7 C -0.3035(2) 0.33725(9) 0.64213(12) 0.0296(3) Uani 1 1 d . . .
H7 H -0.4207 0.3704 0.6219 0.036 Uiso 1 1 calc R . .
C8' C 0.7406(2) 0.06300(11) 0.95379(11) 0.0321(4) Uani 1 1 d . . .
H8'1 H 0.7128 0.1236 0.9520 0.048 Uiso 1 1 calc R . .
H8'2 H 0.7958 0.0453 1.0258 0.048 Uiso 1 1 calc R . .
H8'3 H 0.6170 0.0321 0.9255 0.048 Uiso 1 1 calc R . .
C9' C 1.2347(2) -0.05970(9) 0.72688(11) 0.0269(3) Uani 1 1 d . . .
H9'1 H 1.1606 -0.1046 0.6835 0.040 Uiso 1 1 calc R . .
H9'2 H 1.3505 -0.0839 0.7756 0.040 Uiso 1 1 calc R . .
H9'3 H 1.2795 -0.0181 0.6826 0.040 Uiso 1 1 calc R . .
C6 C -0.2265(2) 0.31871(9) 0.74699(12) 0.0278(3) Uani 1 1 d . . .
H6 H -0.2939 0.3384 0.7972 0.033 Uiso 1 1 calc R . .

loop_
_atom_site_aniso_label
_atom_site_aniso_U_11
_atom_site_aniso_U_22
_atom_site_aniso_U_33
_atom_site_aniso_U_23
_atom_site_aniso_U_13
_atom_site_aniso_U_12
O2 0.0225(5) 0.0343(6) 0.0169(5) -0.0018(4) 0.0021(4) 0.0086(4)
O3 0.0204(5) 0.0269(5) 0.0252(5) 0.0036(4) 0.0081(4) 0.0079(4)
O1 0.0367(6) 0.0410(6) 0.0183(5) 0.0000(4) -0.0005(4) 0.0121(5)
C2' 0.0189(6) 0.0216(6) 0.0186(6) -0.0019(5) 0.0054(5) 0.0007(5)
C9 0.0205(6) 0.0175(6) 0.0225(7) -0.0014(5) 0.0012(5) -0.0005(5)
C3 0.0197(6) 0.0190(6) 0.0168(6) -0.0003(5) 0.0021(5) 0.0004(5)
C3' 0.0200(6) 0.0186(6) 0.0168(6) -0.0003(5) 0.0029(5) -0.0013(5)
C1 0.0227(7) 0.0210(7) 0.0195(6) -0.0010(5) 0.0003(5) 0.0003(5)
C2 0.0188(6) 0.0188(6) 0.0170(6) -0.0002(5) 0.0003(5) -0.0021(5)
C4' 0.0173(6) 0.0168(6) 0.0237(7) 0.0024(5) 0.0057(5) 0.0000(5)
C7' 0.0224(7) 0.0215(7) 0.0165(6) 0.0013(5) 0.0027(5) -0.0010(5)
C5' 0.0242(7) 0.0247(7) 0.0236(7) 0.0003(5) 0.0110(6) 0.0023(5)
C1' 0.0187(6) 0.0185(6) 0.0193(6) 0.0000(5) 0.0044(5) -0.0011(5)
C4 0.0204(6) 0.0154(6) 0.0229(7) -0.0005(5) 0.0037(5) -0.0028(5)
C5 0.0273(7) 0.0226(7) 0.0235(7) 0.0016(5) 0.0080(6) -0.0005(5)
C6' 0.0257(7) 0.0257(7) 0.0170(6) 0.0015(5) 0.0060(5) 0.0000(5)
C8 0.0255(7) 0.0252(7) 0.0273(7) -0.0010(6) -0.0029(6) 0.0042(5)
C7 0.0230(7) 0.0241(7) 0.0399(9) -0.0018(6) 0.0038(6) 0.0045(6)
C8' 0.0291(8) 0.0488(10) 0.0182(7) -0.0028(6) 0.0055(6) 0.0134(7)
C9' 0.0224(7) 0.0259(7) 0.0346(8) -0.0005(6) 0.0113(6) 0.0060(5)
C6 0.0281(7) 0.0219(7) 0.0365(8) -0.0029(6) 0.0138(6) 0.0011(6)

loop_
_atom_type_symbol
_atom_type_description
_atom_type_scat_dispersion_real
_atom_type_scat_dispersion_imag
_atom_type_scat_source
C C 0.0033 0.0016 'International Tables Vol C Tables 4.2.6.8 and 6.1.1.4'
H H 0.0000 0.0000 'International Tables Vol C Tables 4.2.6.8 and 6.1.1.4'
O O 0.0106 0.0060 'International Tables Vol C Tables 4.2.6.8 and 6.1.1.4'

loop_
_geom_angle_atom_site_label_1
_geom_angle_atom_site_label_2
_geom_angle_atom_site_label_3
_geom_angle
_geom_angle_site_symmetry_1
_geom_angle_site_symmetry_3
_geom_angle_publ_flag
C3' O2 C8' 116.63(10) . . ?
C4' O3 C9' 117.45(10) . . ?
C3' C2' C1' 120.81(12) . . ?
C4 C9 C8 121.53(12) . . ?
C4 C9 C1 109.52(11) . . ?
C8 C9 C1 128.93(12) . . ?
C2 C3 C4 103.31(10) . . ?
O2 C3' C2' 124.43(12) . . ?
O2 C3' C4' 115.46(11) . . ?
C2' C3' C4' 120.12(11) . . ?
O1 C1 C9 126.55(12) . . ?
O1 C1 C2 126.58(13) . . ?
C9 C1 C2 106.87(11) . . ?
C7' C2 C1 120.14(12) . . ?
C7' C2 C3 131.20(12) . . ?
C1 C2 C3 108.65(11) . . ?
O3 C4' C5' 125.12(12) . . ?
O3 C4' C3' 115.36(11) . . ?
C5' C4' C3' 119.52(12) . . ?
C2 C7' C1' 130.61(12) . . ?
C4' C5' C6' 120.03(12) . . ?
C6' C1' C2' 118.24(12) . . ?
C6' C1' C7' 118.74(12) . . ?
C2' C1' C7' 123.02(12) . . ?
C5 C4 C9 119.81(12) . . ?
C5 C4 C3 128.69(12) . . ?
C9 C4 C3 111.50(11) . . ?
C6 C5 C4 118.76(13) . . ?
C1' C6' C5' 121.26(12) . . ?
C7 C8 C9 118.28(13) . . ?
C8 C7 C6 120.40(13) . . ?
C5 C6 C7 121.19(13) . . ?

loop_
_geom_bond_atom_site_label_1
_geom_bond_atom_site_label_2
_geom_bond_distance
_geom_bond_site_symmetry_2
_geom_bond_publ_flag
O2 C3' 1.3673(15) . ?
O2 C8' 1.4289(16) . ?
O3 C4' 1.3677(15) . ?
O3 C9' 1.4323(16) . ?
O1 C1 1.2271(16) . ?
C2' C3' 1.3779(17) . ?
C2' C1' 1.4083(17) . ?
C9 C4 1.3912(18) . ?
C9 C8 1.3960(18) . ?
C9 C1 1.4733(18) . ?
C3 C2 1.5141(17) . ?
C3 C4 1.5143(17) . ?
C3' C4' 1.4076(18) . ?
C1 C2 1.4902(18) . ?
C2 C7' 1.3446(18) . ?
C4' C5' 1.3820(18) . ?
C7' C1' 1.4584(18) . ?
C5' C6' 1.3921(19) . ?
C1' C6' 1.3907(18) . ?
C4 C5 1.3905(19) . ?
C5 C6 1.3860(19) . ?
C8 C7 1.381(2) . ?
C7 C6 1.396(2) . ?

loop_
_geom_torsion_atom_site_label_1
_geom_torsion_atom_site_label_2
_geom_torsion_atom_site_label_3
_geom_torsion_atom_site_label_4
_geom_torsion
_geom_torsion_site_symmetry_1
_geom_torsion_site_symmetry_2
_geom_torsion_site_symmetry_3
_geom_torsion_site_symmetry_4
_geom_torsion_publ_flag
C8' O2 C3' C2' 14.47(19) . . . . ?
C8' O2 C3' C4' -165.71(12) . . . . ?
C1' C2' C3' O2 -179.62(12) . . . . ?
C1' C2' C3' C4' 0.56(19) . . . . ?
C4 C9 C1 O1 176.26(13) . . . . ?
C8 C9 C1 O1 -2.5(2) . . . . ?
C4 C9 C1 C2 -3.68(14) . . . . ?
C8 C9 C1 C2 177.55(13) . . . . ?
O1 C1 C2 C7' 3.5(2) . . . . ?
C9 C1 C2 C7' -176.61(12) . . . . ?
O1 C1 C2 C3 -177.98(13) . . . . ?
C9 C1 C2 C3 1.96(14) . . . . ?
C4 C3 C2 C7' 178.65(13) . . . . ?
C4 C3 C2 C1 0.30(13) . . . . ?
C9' O3 C4' C5' -1.97(18) . . . . ?
C9' O3 C4' C3' 177.76(11) . . . . ?
O2 C3' C4' O3 -0.89(16) . . . . ?
C2' C3' C4' O3 178.95(11) . . . . ?
O2 C3' C4' C5' 178.86(12) . . . . ?
C2' C3' C4' C5' -1.31(19) . . . . ?
C1 C2 C7' C1' 178.74(12) . . . . ?
C3 C2 C7' C1' 0.5(2) . . . . ?
O3 C4' C5' C6' -179.05(12) . . . . ?
C3' C4' C5' C6' 1.2(2) . . . . ?
C3' C2' C1' C6' 0.25(19) . . . . ?
C3' C2' C1' C7' 179.95(12) . . . . ?
C2 C7' C1' C6' 178.89(13) . . . . ?
C2 C7' C1' C2' -0.8(2) . . . . ?
C8 C9 C4 C5 1.9(2) . . . . ?
C1 C9 C4 C5 -176.98(11) . . . . ?
C8 C9 C4 C3 -177.09(12) . . . . ?
C1 C9 C4 C3 4.03(15) . . . . ?
C2 C3 C4 C5 178.46(13) . . . . ?
C2 C3 C4 C9 -2.66(14) . . . . ?
C9 C4 C5 C6 -1.00(19) . . . . ?
C3 C4 C5 C6 177.80(12) . . . . ?
C2' C1' C6' C5' -0.33(19) . . . . ?
C7' C1' C6' C5' 179.96(12) . . . . ?
C4' C5' C6' C1' -0.4(2) . . . . ?
C4 C9 C8 C7 -1.1(2) . . . . ?
C1 C9 C8 C7 177.53(13) . . . . ?
C9 C8 C7 C6 -0.5(2) . . . . ?
C4 C5 C6 C7 -0.6(2) . . . . ?
C8 C7 C6 C5 1.4(2) . . . . ?

loop_
_cod_related_entry_id
_cod_related_entry_database
_cod_related_entry_code
1 ChemSpider 4508410
